data_7221291
loop_
_publ_author_name
'Gregory, D.H.'
'Mawdsley, P.R.'
'Barker, S.J.'
'Daniell, W.'
'Weston, D.P.'

_publ_section_title
;
 Synthesis, stoichiometry and structure of the quaternary scandium cuprate
 Ba3 Cu3 Sc4 O12 and of 334-phase solid solution members Ba3 Cu3 Sc4-x Inx
 O12 (0 <= x <= 4)
;
_journal_name_full 'Journal of Materials Chemistry'
_journal_page_first 806
_journal_page_last 814
_journal_volume 11
_journal_year 2001
_chemical_formula_sum 'Ba3 Cu3 In3.196 O12 Sc0.804'
_chemical_name_systematic 'Ba3 Cu3 (Sc0.804 In3.196) O12'
_space_group_IT_number 140
_symmetry_space_group_name_Hall '-I 4 2c'
_symmetry_space_group_name_H-M 'I 4/m c m'
_cell_angle_alpha 90
_cell_angle_beta 90
_cell_angle_gamma 90
_cell_formula_units_Z 4
_cell_length_a 12.0719
_cell_length_b 12.0719
_cell_length_c 8.4856
_cell_volume 1236.613
_citation_journal_id_ASTM JMACEP
_cod_data_source_file Gregory_JMACEP_2001_1425.cif
_cod_data_source_block Ba3Cu3In3.196O12Sc0.804
_cod_database_code 7221291

loop_
_symmetry_equiv_pos_as_xyz
x,y,z
-y,x,z
-x,-y,z
y,-x,z
x,-y,-z+1/2
y,x,-z+1/2
-x,y,-z+1/2
-y,-x,-z+1/2
-x,-y,-z
y,-x,-z
x,y,-z
-y,x,-z
-x,y,z-1/2
-y,-x,z-1/2
x,-y,z-1/2
y,x,z-1/2
x+1/2,y+1/2,z+1/2
-y+1/2,x+1/2,z+1/2
-x+1/2,-y+1/2,z+1/2
y+1/2,-x+1/2,z+1/2
x+1/2,-y+1/2,-z+1
y+1/2,x+1/2,-z+1
-x+1/2,y+1/2,-z+1
-y+1/2,-x+1/2,-z+1
-x+1/2,-y+1/2,-z+1/2
y+1/2,-x+1/2,-z+1/2
x+1/2,y+1/2,-z+1/2
-y+1/2,x+1/2,-z+1/2
-x+1/2,y+1/2,z
-y+1/2,-x+1/2,z
x+1/2,-y+1/2,z
y+1/2,x+1/2,z

loop_
_atom_site_label
_atom_site_type_symbol
_atom_site_fract_x
_atom_site_fract_y
_atom_site_fract_z
_atom_site_occupancy
_atom_site_U_iso_or_equiv
Ba1 Ba+2 0 0 0 1 0.0
O1 O-2 0.1126 0.6126 0.225 1 0.0
Cu2 Cu+2 0.1053 0.6053 0 1 0.0
Cu1 Cu+2 0.5 0 0.25 1 0.0
O3 O-2 0.237 0.5036 0 1 0.0
Ba2 Ba+2 0.27909 0.77909 0 1 0.0
Sc1 Sc+3 0.24254 0 0.25 0.201 0.0
In1 In+3 0.24254 0 0.25 0.799 0.0
O2 O-2 0.1302 0.1302 0.25 1 0.0
